data_7027730
loop_
_publ_author_name
'B\'elanger, Suzanne'
'Gilbertson, Michelle'
'Yoon, Dong I.'
'Stern, Charlotte L.'
'Dang, Xiaojun'
'Hupp, Joseph T.'

_publ_contact_author
;
Joseph T. Hupp
Department of Chemistry, Northwestern University
2145 Sheridan Road, Evanston, IL 60208, USA
;
_publ_section_title
;
 A luminescent tricarbonylchlororhenium(I) complex featuring a flexible
 &#x201C;crown ether&#x201D; ligand. Manipulation of photoexcited state
 properties via binding of small cations&#x200A;&#x2020;
;
_journal_issue 19
_journal_name_full 'Journal of the Chemical Society, Dalton Transactions'
_journal_page_first 3407
_journal_paper_doi 10.1039/a906106a
_journal_year 1999
_chemical_formula_sum 'C24 H27 Cl3 N2 O10 Re'
_chemical_formula_weight 796.05
_space_group_IT_number 2
_symmetry_cell_setting triclinic
_symmetry_Int_Tables_number 2
_symmetry_space_group_name_Hall '-P 1'
_symmetry_space_group_name_H-M 'P -1'
_audit_creation_date 1998-03-18
_audit_creation_method 'by teXsan v1.7'
_audit_update_record
;
?
;
_cell_angle_alpha 63.94(1)
_cell_angle_beta 84.54(2)
_cell_angle_gamma 80.56(2)
_cell_formula_units_Z 2
_cell_length_a 10.312(3)
_cell_length_b 12.391(2)
_cell_length_c 13.020(3)
_cell_measurement_reflns_used 25
_cell_measurement_temperature 153(2)
_cell_measurement_theta_max 11.5
_cell_measurement_theta_min 9.9
_cell_volume 1473.8(6)
_computing_cell_refinement 'MSC/AFC Diffractometer Control'
_computing_data_collection 'MSC/AFC Diffractometer Control'
_computing_data_reduction 'teXsan (MSC, 1995)'
_computing_publication_material 'teXsan (MSC, 1995)'
_computing_structure_refinement 'teXsan (MSC, 1995)'
_computing_structure_solution
;
'DIRDIF92 PATTY (Beurskens, 1992)
;
_diffrn_ambient_temperature 153(2)
_diffrn_measurement_device CAD4
_diffrn_measurement_method \w-\q
_diffrn_orient_matrix_UB_11 0.01411
_diffrn_orient_matrix_UB_12 0.08318
_diffrn_orient_matrix_UB_13 -0.01322
_diffrn_orient_matrix_UB_21 0.05807
_diffrn_orient_matrix_UB_22 0.00736
_diffrn_orient_matrix_UB_23 -0.06868
_diffrn_orient_matrix_UB_31 -0.08029
_diffrn_orient_matrix_UB_32 0.03538
_diffrn_orient_matrix_UB_33 -0.04921
_diffrn_radiation_detector 'scintillation counter'
_diffrn_radiation_monochromator graphite
_diffrn_radiation_source 'X-ray tube'
_diffrn_radiation_type 'Mo K\a'
_diffrn_radiation_wavelength 0.7107
_diffrn_reflns_av_R_equivalents 0.01504
_diffrn_reflns_av_sigmaI/netI 0.020
_diffrn_reflns_limit_h_max 0
_diffrn_reflns_limit_h_min -11
_diffrn_reflns_limit_k_max 13
_diffrn_reflns_limit_k_min -14
_diffrn_reflns_limit_l_max 14
_diffrn_reflns_limit_l_min -14
_diffrn_reflns_number 4817
_diffrn_reflns_reduction_process 'Lp corrections applied'
_diffrn_reflns_theta_max 23.95
_diffrn_reflns_theta_min 1.74
_diffrn_standards_decay_% 0.94
_diffrn_standards_interval_count 90
_diffrn_standards_number 3
_exptl_absorpt_coefficient_mu 4.505
_exptl_absorpt_correction_T_max 0.383
_exptl_absorpt_correction_T_min 0.205
_exptl_absorpt_correction_type
;
analytical (de Meulenaer & Tompa, 1965)
;
_exptl_crystal_colour 'pale yellow'
_exptl_crystal_density_diffrn 1.794
_exptl_crystal_density_meas ?
_exptl_crystal_description rectangular
_exptl_crystal_F_000 782.00
_exptl_crystal_size_max 0.43
_exptl_crystal_size_mid 0.43
_exptl_crystal_size_min 0.34
_refine_diff_density_max 4.76
_refine_diff_density_min -6.04
_refine_ls_extinction_method none
_refine_ls_goodness_of_fit_all 1.804
_refine_ls_goodness_of_fit_obs 1.804
_refine_ls_hydrogen_treatment noref
_refine_ls_matrix_type full
_refine_ls_number_constraints 0
_refine_ls_number_parameters 0
_refine_ls_number_reflns 4527
_refine_ls_number_restraints 0
_refine_ls_R_factor_all 0.1203
_refine_ls_shift/esd_max 0.0000
_refine_ls_shift/esd_mean 0.0000
_refine_ls_structure_factor_coef Fsqd
_refine_ls_weighting_details 'w = 1/[\s^2^(Fo) + 0.00090|Fo|^2^]'
_refine_ls_weighting_scheme calc
_refine_ls_wR_factor_all 0.1269
_reflns_number_observed 4527
_reflns_number_total 4527
_reflns_observed_criterion >0.00\s(I)
_cod_data_source_file 906106asup1.cif
_cod_data_source_block triclinic
_cod_depositor_comments
;
The following automatic conversions were performed:

'_exptl_crystal_density_meas' value 'not measured' was changed to '?'
- the value is perceived as not measured.

Automatic conversion script
Id: cif_fix_values 3008 2015-01-20 13:52:24Z robertas 

The following automatic conversions were performed:

'_refine_ls_weighting_scheme' value 'w = 1/[\s^2^(Fo) +
0.00090|Fo|^2^]' was changed to 'calc'. New tag
'_refine_ls_weighting_details' was created. The value of the new tag
was set to 'w = 1/[\s^2^(Fo) + 0.00090|Fo|^2^]'.

Automatic conversion script
Id: cif_fix_values 3143 2015-03-26 13:38:13Z robertas 
;
_cod_original_cell_volume 1474(1)
_cod_original_formula_sum 'C24 H27 Cl3 N2 O10 Re '
_cod_database_code 7027730

loop_
_symmetry_equiv_pos_as_xyz
'   +x,   +y,   +z'
'   -x,   -y,   -z'

loop_
_atom_site_aniso_label
_atom_site_aniso_U_11
_atom_site_aniso_U_22
_atom_site_aniso_U_33
_atom_site_aniso_U_12
_atom_site_aniso_U_13
_atom_site_aniso_U_23
Re(1) 0.0169(2) 0.0276(2) 0.0139(2) 0.0012(1) 0.0057(1) -0.0080(1)
Cl(1) 0.024(1) 0.041(1) 0.028(1) -0.0048(8) 0.0054(8) -0.0130(8)
Cl(2) 0.064(2) 0.068(2) 0.068(2) -0.022(1) 0.028(1) -0.040(1)
Cl(3A) 0.056(6) 0.24(2) 0.20(2) -0.068(9) 0.06(1) -0.18(2)
Cl(3B) 0.11(1) 0.112(7) 0.14(1) -0.083(8) 0.10(1) -0.100(8)
O(1) 0.042(3) 0.023(3) 0.030(3) -0.002(2) 0.007(3) -0.008(2)
O(2) 0.030(3) 0.027(3) 0.035(3) 0.004(2) 0.010(3) -0.008(2)
O(3) 0.063(4) 0.050(3) 0.022(3) -0.019(3) 0.008(3) -0.016(3)
O(4) 0.022(3) 0.045(3) 0.030(3) -0.001(2) 0.005(2) -0.013(3)
O(5) 0.027(3) 0.039(3) 0.022(3) -0.003(2) 0.006(2) -0.017(2)
O(6) 0.034(3) 0.036(3) 0.015(3) -0.007(2) 0.012(2) -0.011(2)
O(7) 0.034(3) 0.043(3) 0.027(3) -0.019(3) 0.012(2) -0.011(2)
O(8) 0.038(4) 0.069(4) 0.021(3) 0.003(3) 0.014(3) -0.004(3)
O(9) 0.031(3) 0.039(3) 0.049(4) 0.011(3) -0.001(3) -0.020(3)
O(10) 0.050(4) 0.045(3) 0.025(3) -0.011(3) -0.002(3) -0.012(3)
N(1) 0.019(3) 0.027(3) 0.022(3) -0.001(2) 0.005(3) -0.011(3)
N(2) 0.018(3) 0.025(3) 0.010(3) 0.006(2) -0.005(2) -0.002(2)
C(1) 0.020(4) 0.025(3) 0.021(4) -0.003(3) 0.002(3) -0.005(3)
C(2) 0.023(4) 0.031(4) 0.020(4) -0.004(3) 0.002(3) -0.009(3)
C(3) 0.023(4) 0.028(4) 0.014(3) 0.001(3) -0.003(3) -0.008(3)
C(4) 0.031(4) 0.024(3) 0.021(4) -0.006(3) 0.002(3) -0.005(3)
C(5) 0.025(4) 0.026(4) 0.020(4) -0.006(3) 0.010(3) -0.004(3)
C(6) 0.029(4) 0.034(4) 0.017(4) 0.003(3) -0.004(3) -0.013(3)
C(7) 0.032(5) 0.029(4) 0.034(5) 0.013(3) 0.005(4) -0.008(4)
C(8) 0.030(5) 0.060(5) 0.024(4) 0.006(4) -0.001(4) -0.015(4)
C(9) 0.045(5) 0.049(5) 0.040(5) 0.003(4) -0.009(4) -0.026(4)
C(10) 0.031(5) 0.040(4) 0.042(5) -0.004(4) -0.006(4) -0.009(4)
C(11) 0.026(4) 0.038(4) 0.025(4) -0.002(3) 0.012(3) -0.013(3)
C(12) 0.031(4) 0.041(4) 0.028(4) -0.006(3) 0.013(3) -0.021(4)
C(13) 0.026(4) 0.051(5) 0.018(4) -0.008(3) 0.006(3) -0.018(3)
C(14) 0.030(4) 0.044(4) 0.010(4) -0.005(3) 0.008(3) -0.005(3)
C(15) 0.020(4) 0.032(4) 0.018(4) 0.004(3) 0.003(3) -0.004(3)
C(16) 0.019(4) 0.025(3) 0.013(4) 0.002(3) 0.004(3) -0.002(3)
C(17) 0.031(4) 0.034(4) 0.022(4) -0.009(3) 0.008(3) -0.014(3)
C(18) 0.025(4) 0.036(4) 0.021(4) -0.010(3) 0.012(3) -0.013(3)
C(19) 0.030(4) 0.028(4) 0.030(4) -0.009(3) 0.009(3) -0.014(3)
C(20) 0.025(4) 0.032(4) 0.022(4) -0.009(3) 0.002(3) -0.007(3)
C(21) 0.030(5) 0.038(4) 0.029(5) 0.012(4) -0.002(4) -0.001(4)
C(22) 0.022(4) 0.041(4) 0.020(4) 0.001(3) 0.002(3) -0.014(3)
C(23) 0.035(4) 0.023(3) 0.008(3) 0.005(3) 0.011(3) -0.004(3)
C(24) 0.09(1) 0.096(9) 0.09(1) -0.039(8) 0.053(8) -0.061(8)

loop_
_atom_site_label
_atom_site_fract_x
_atom_site_fract_y
_atom_site_fract_z
_atom_site_U_iso_or_equiv
_atom_site_occupancy
_atom_site_thermal_displace_type
_atom_site_calc_flag
Re(1) 0.06082(2) 0.36712(2) 0.34284(2) 0.0208(1) 1.000 Uani d
Cl(1) -0.0835(2) 0.2640(2) 0.2824(2) 0.0319(5) 1.000 Uani d
Cl(2) 0.2000(3) 0.0963(2) 0.1363(3) 0.0630(9) 1.000 Uani d
Cl(3A) 0.455(2) 0.137(2) 0.034(2) 0.133(8) 0.500 Uani d
Cl(3B) 0.430(2) 0.170(1) -0.017(1) 0.105(5) 0.500 Uani d
O(1) 0.4784(6) -0.2031(4) 0.4461(5) 0.034(2) 1.000 Uani d
O(2) 0.6087(5) -0.0621(4) 0.3349(5) 0.034(2) 1.000 Uani d
O(3) 0.8152(7) -0.0180(5) 0.1530(5) 0.044(2) 1.000 Uani d
O(4) 0.7532(5) 0.1843(5) -0.0684(5) 0.034(2) 1.000 Uani d
O(5) 0.5886(5) 0.3663(5) -0.2509(4) 0.029(1) 1.000 Uani d
O(6) 0.3459(5) 0.5015(5) -0.2147(4) 0.029(1) 1.000 Uani d
O(7) 0.4327(6) 0.6438(5) -0.1888(5) 0.035(2) 1.000 Uani d
O(8) -0.0880(6) 0.2621(6) 0.5750(5) 0.051(2) 1.000 Uani d
O(9) -0.1256(6) 0.6082(5) 0.2776(6) 0.041(2) 1.000 Uani d
O(10) 0.2375(6) 0.4654(5) 0.4493(5) 0.041(2) 1.000 Uani d
N(1) 0.2094(6) 0.2037(5) 0.3746(5) 0.023(2) 1.000 Uani d
N(2) 0.1550(6) 0.4390(5) 0.1656(5) 0.021(2) 1.000 Uani d
C(1) 0.3369(7) 0.2172(6) 0.3351(6) 0.024(2) 1.000 Uani d
C(2) 0.4319(7) 0.1235(7) 0.3403(6) 0.026(2) 1.000 Uani d
C(3) 0.3985(7) 0.0067(6) 0.3927(6) 0.022(2) 1.000 Uani d
C(4) 0.2717(8) -0.0106(6) 0.4397(6) 0.027(2) 1.000 Uani d
C(5) 0.1793(7) 0.0889(6) 0.4282(6) 0.027(2) 1.000 Uani d
C(6) 0.4985(8) -0.0994(7) 0.3956(6) 0.027(2) 1.000 Uani d
C(7) 0.7088(9) -0.1537(7) 0.3240(8) 0.036(2) 1.000 Uani d
C(8) 0.8316(9) -0.0970(8) 0.2696(7) 0.041(2) 1.000 Uani d
C(9) 0.8340(9) 0.1028(8) 0.1208(8) 0.042(3) 1.000 Uani d
C(10) 0.8681(9) 0.1614(7) -0.0038(8) 0.041(2) 1.000 Uani d
C(11) 0.7857(8) 0.2214(7) -0.1869(7) 0.031(2) 1.000 Uani d
C(12) 0.6586(8) 0.2569(7) -0.2513(7) 0.032(2) 1.000 Uani d
C(13) 0.4810(8) 0.4140(7) -0.3265(6) 0.031(2) 1.000 Uani d
C(14) 0.4149(8) 0.5306(7) -0.3251(6) 0.031(2) 1.000 Uani d
C(15) 0.3640(7) 0.5647(7) -0.1589(6) 0.027(2) 1.000 Uani d
C(16) 0.2897(7) 0.5198(6) -0.0457(6) 0.022(2) 1.000 Uani d
C(17) 0.1965(8) 0.4398(7) -0.0171(7) 0.028(2) 1.000 Uani d
C(18) 0.1327(7) 0.4005(7) 0.0896(6) 0.027(2) 1.000 Uani d
C(19) 0.2486(8) 0.5156(6) 0.1399(7) 0.029(2) 1.000 Uani d
C(20) 0.3140(8) 0.5580(6) 0.0349(6) 0.028(2) 1.000 Uani d
C(21) -0.0248(9) 0.2987(7) 0.4887(8) 0.039(2) 1.000 Uani d
C(22) -0.0569(8) 0.5149(7) 0.3033(7) 0.029(2) 1.000 Uani d
C(23) 0.1769(8) 0.4328(6) 0.4059(6) 0.025(2) 1.000 Uani d
C(24) 0.296(1) 0.100(1) 0.018(1) 0.083(5) 1.000 Uani d
H(1) 0.3607 0.2966 0.3020 0.029 1.000 Uiso c
H(2) 0.5178 0.1381 0.3091 0.031 1.000 Uiso c
H(3) 0.2487 -0.0903 0.4794 0.032 1.000 Uiso c
H(4) 0.0927 0.0762 0.4586 0.032 1.000 Uiso c
H(5) 0.7282 -0.2176 0.3976 0.043 1.000 Uiso c
H(6) 0.6780 -0.1849 0.2775 0.043 1.000 Uiso c
H(7) 0.9021 -0.1596 0.2766 0.049 1.000 Uiso c
H(8) 0.8522 -0.0527 0.3083 0.049 1.000 Uiso c
H(9) 0.7554 0.1459 0.1361 0.051 1.000 Uiso c
H(10) 0.9035 0.1039 0.1631 0.051 1.000 Uiso c
H(11) 0.9344 0.1092 -0.0221 0.049 1.000 Uiso c
H(12) 0.8995 0.2359 -0.0223 0.049 1.000 Uiso c
H(13) 0.8330 0.2889 -0.2143 0.037 1.000 Uiso c
H(14) 0.8381 0.1564 -0.1978 0.037 1.000 Uiso c
H(15) 0.6054 0.1937 -0.2154 0.039 1.000 Uiso c
H(16) 0.6785 0.2690 -0.3280 0.039 1.000 Uiso c
H(17) 0.5124 0.4287 -0.4019 0.037 1.000 Uiso c
H(18) 0.4199 0.3574 -0.3023 0.037 1.000 Uiso c
H(19) 0.3539 0.5706 -0.3851 0.038 1.000 Uiso c
H(20) 0.4788 0.5817 -0.3347 0.038 1.000 Uiso c
H(21) 0.1768 0.4124 -0.0707 0.034 1.000 Uiso c
H(22) 0.0716 0.3445 0.1084 0.033 1.000 Uiso c
H(23) 0.2686 0.5398 0.1958 0.034 1.000 Uiso c
H(24) 0.3754 0.6132 0.0180 0.033 1.000 Uiso c

loop_
_atom_type_symbol
_atom_type_oxidation_number
_atom_type_number_in_cell
_atom_type_scat_dispersion_real
_atom_type_scat_dispersion_imag
_atom_type_scat_source
Re 0 2 -1.018 7.231
;International Tables for Crystallography
(1992, Vol. C, Tables 4.2.6.8 and 6.1.1.1)
;
O 0 20 0.011 0.006
;International Tables for Crystallography
(1992, Vol. C, Tables 4.2.6.8 and 6.1.1.1)
;
N 0 4 0.006 0.003
;International Tables for Crystallography
(1992, Vol. C, Tables 4.2.6.8 and 6.1.1.1)
;
Cl 0 6 0.148 0.159
;International Tables for Crystallography
(1992, Vol. C, Tables 4.2.6.8 and 6.1.1.1)
;
C 0 48 0.003 0.002
;International Tables for Crystallography
(1992, Vol. C, Tables 4.2.6.8 and 6.1.1.1)
;
H 0 54 0.000 0.000
;International Tables for Crystallography
(1992, Vol. C, Table 6.1.1.2)
;

loop_
_geom_angle_atom_site_label_1
_geom_angle_atom_site_label_2
_geom_angle_atom_site_label_3
_geom_angle
_geom_angle_publ_flag
CL1 RE1 N1 85.4(2) yes
CL1 RE1 N2 89.5(2) yes
CL1 RE1 C21 86.1(3) yes
CL1 RE1 C22 96.1(2) yes
CL1 RE1 C23 173.9(2) yes
N1 RE1 N2 83.8(2) yes
N1 RE1 C21 95.0(3) yes
N1 RE1 C22 174.7(3) yes
N1 RE1 C23 91.1(3) yes
N2 RE1 C21 175.5(3) yes
N2 RE1 C22 91.1(3) yes
N2 RE1 C23 95.1(2) yes
C21 RE1 C22 90.2(3) yes
C21 RE1 C23 89.3(4) yes
C22 RE1 C23 87.9(3) yes
CL3B CL3A C24 66(2) yes
CL3A CL3B C24 93(2) yes
C6 O2 C7 117.5(6) yes
C8 O3 C9 115.7(7) yes
C10 O4 C11 111.2(6) yes
C12 O5 C13 112.0(6) yes
C14 O6 C15 117.2(6) yes
RE1 N1 C1 120.0(4) yes
RE1 N1 C5 123.0(5) yes
C1 N1 C5 117.0(6) yes
RE1 N2 C18 121.9(5) yes
RE1 N2 C19 119.0(5) yes
C18 N2 C19 118.8(6) yes
N1 C1 C2 124.3(6) yes
N1 C1 H1 117.8 no
C2 C1 H1 117.8 no
C1 C2 C3 117.9(7) yes
C1 C2 H2 121.0 no
C3 C2 H2 121.0 no
C2 C3 C4 119.0(6) yes
C2 C3 C6 119.9(7) yes
C4 C3 C6 121.1(6) yes
C3 C4 C5 119.9(6) yes
C3 C4 H3 120.1 no
C5 C4 H3 120.1 no
N1 C5 C4 121.7(7) yes
N1 C5 H4 119.1 no
C4 C5 H4 119.1 no
O1 C6 O2 125.5(7) yes
O1 C6 C3 122.8(7) yes
O2 C6 C3 111.7(6) yes
O2 C7 C8 109.2(6) yes
O2 C7 H5 109.6 no
O2 C7 H6 109.6 no
C8 C7 H5 109.6 no
C8 C7 H6 109.6 no
H5 C7 H6 109.5 no
O3 C8 C7 111.7(7) yes
O3 C8 H7 108.9 no
O3 C8 H8 108.9 no
C7 C8 H7 108.9 no
C7 C8 H8 108.9 no
H7 C8 H8 109.5 no
O3 C9 C10 109.5(7) yes
O3 C9 H9 109.5 no
O3 C9 H10 109.5 no
C10 C9 H9 109.5 no
C10 C9 H10 109.5 no
H9 C9 H10 109.5 no
O4 C10 C9 109.4(7) yes
O4 C10 H11 109.5 no
O4 C10 H12 109.5 no
C9 C10 H11 109.5 no
C9 C10 H12 109.5 no
H11 C10 H12 109.5 no
O4 C11 C12 108.3(6) yes
O4 C11 H13 109.8 no
O4 C11 H14 109.8 no
C12 C11 H13 109.8 no
C12 C11 H14 109.8 no
H13 C11 H14 109.5 no
O5 C12 C11 110.3(6) yes
O5 C12 H15 109.3 no
O5 C12 H16 109.3 no
C11 C12 H15 109.3 no
C11 C12 H16 109.3 no
H15 C12 H16 109.5 no
O5 C13 C14 109.3(6) yes
O5 C13 H17 109.5 no
O5 C13 H18 109.5 no
C14 C13 H17 109.5 no
C14 C13 H18 109.5 no
H17 C13 H18 109.5 no
O6 C14 C13 108.0(6) yes
O6 C14 H19 109.8 no
O6 C14 H20 109.8 no
C13 C14 H19 109.8 no
C13 C14 H20 109.8 no
H19 C14 H20 109.5 no
O6 C15 O7 127.0(7) yes
O6 C15 C16 109.9(6) yes
O7 C15 C16 123.1(7) yes
C15 C16 C17 123.2(7) yes
C15 C16 C20 119.2(6) yes
C17 C16 C20 117.6(7) yes
C16 C17 C18 120.3(7) yes
C16 C17 H21 119.9 no
C18 C17 H21 119.9 no
N2 C18 C17 121.7(7) yes
N2 C18 H22 119.2 no
C17 C18 H22 119.2 no
N2 C19 C20 121.6(7) yes
N2 C19 H23 119.2 no
C20 C19 H23 119.2 no
C16 C20 C19 119.8(7) yes
C16 C20 H24 120.1 no
C19 C20 H24 120.1 no
RE1 C21 O8 174.2(7) yes
RE1 C22 O9 177.6(7) yes
RE1 C23 O10 174.6(6) yes
CL2 C24 CL3A 106(1) yes
CL2 C24 CL3B 119.4(9) yes
CL3A C24 CL3B 21(1) yes

loop_
_geom_bond_atom_site_label_1
_geom_bond_atom_site_label_2
_geom_bond_distance
_geom_bond_publ_flag
RE1 CL1 2.489(2) yes
RE1 N1 2.233(6) yes
RE1 N2 2.262(6) yes
RE1 C21 1.901(9) yes
RE1 C22 1.912(8) yes
RE1 C23 1.964(9) yes
CL2 C24 1.74(1) yes
CL3A CL3B 0.66(3) yes
CL3A C24 1.83(2) yes
CL3B C24 1.67(2) yes
O1 C6 1.202(9) yes
O2 C6 1.345(9) yes
O2 C7 1.450(9) yes
O3 C8 1.41(1) yes
O3 C9 1.41(1) yes
O4 C10 1.44(1) yes
O4 C11 1.43(1) yes
O5 C12 1.429(9) yes
O5 C13 1.426(9) yes
O6 C14 1.462(9) yes
O6 C15 1.32(1) yes
O7 C15 1.206(9) yes
O8 C21 1.18(1) yes
O9 C22 1.18(1) yes
O10 C23 1.11(1) yes
N1 C1 1.37(1) yes
N1 C5 1.355(9) yes
N2 C18 1.32(1) yes
N2 C19 1.38(1) yes
C1 C2 1.37(1) yes
C1 H1 0.95 no
C2 C3 1.39(1) yes
C2 H2 0.95 no
C3 C4 1.40(1) yes
C3 C6 1.52(1) yes
C4 C5 1.39(1) yes
C4 H3 0.95 no
C5 H4 0.95 no
C7 C8 1.51(1) yes
C7 H5 0.95 no
C7 H6 0.95 no
C8 H7 0.95 no
C8 H8 0.95 no
C9 C10 1.49(1) yes
C9 H9 0.95 no
C9 H10 0.95 no
C10 H11 0.95 no
C10 H12 0.95 no
C11 C12 1.52(1) yes
C11 H13 0.95 no
C11 H14 0.95 no
C12 H15 0.95 no
C12 H16 0.95 no
C13 C14 1.50(1) yes
C13 H17 0.95 no
C13 H18 0.95 no
C14 H19 0.95 no
C14 H20 0.95 no
C15 C16 1.51(1) yes
C16 C17 1.40(1) yes
C16 C20 1.38(1) yes
C17 C18 1.39(1) yes
C17 H21 0.95 no
C18 H22 0.95 no
C19 C20 1.38(1) yes
C19 H23 0.95 no
C20 H24 0.95 no

loop_
_geom_contact_atom_site_label_1
_geom_contact_atom_site_label_2
_geom_contact_distance
_geom_contact_site_symmetry_2
_geom_contact_publ_flag
CL1 C15 3.367(8) 2_565 no
CL1 O6 3.488(6) 2_565 no
CL2 C18 3.502(8) . no
CL3A O4 3.27(2) . no
CL3B O4 3.35(2) . no
CL3B O5 3.42(1) . no
CL3B C12 3.55(2) . no
O1 C12 3.37(1) 2_655 no
O1 C14 3.448(9) 1_546 no
O1 C1 3.501(9) 2_656 no
O1 C13 3.539(9) 2_655 no
O1 C2 3.571(9) 2_656 no
O3 C24 3.19(2) 2_655 no
O4 C20 3.363(9) 2_665 no
O4 C24 3.41(1) 2_655 no
O4 C19 3.411(9) 2_665 no
O5 O10 3.138(8) 2_665 no
O5 C19 3.189(9) 2_665 no
O5 C23 3.571(9) 2_665 no
O6 O9 3.165(8) 2_565 no
O6 C22 3.36(1) 2_565 no
O7 C1 3.137(9) 2_665 no
O7 C2 3.155(9) 2_665 no
O7 C20 3.40(1) 2_665 no
O7 C19 3.50(1) 2_665 no
O8 C11 3.10(1) 1_456 no
O8 C12 3.28(1) 1_456 no
O8 C8 3.30(1) 2_656 no
O8 O10 3.365(9) 2_566 no
O9 O10 3.395(9) 2_566 no
O9 C7 3.42(1) 1_465 no
O9 C14 3.55(1) 2_565 no
O9 C8 3.56(1) 1_465 no
O10 C13 3.41(1) 2_665 no
O10 C12 3.54(1) 2_665 no
C2 C6 3.45(1) 2_656 no
C3 C3 3.58(1) 2_656 no
C8 C21 3.57(1) 2_656 no
C10 C20 3.54(1) 2_665 no
C11 C19 3.53(1) 2_665 no
